data_4122311
loop_
_publ_author_name
'Murdock, Christopher R.'
'Jenkins, David M.'

_publ_section_title
;
 Isostructural synthesis of porous metal-organic nanotubes.
;
_journal_issue 31
_journal_name_full 'Journal of the American Chemical Society'
_journal_page_first 10983
_journal_page_last 10988
_journal_paper_doi 10.1021/ja5042226
_journal_volume 136
_journal_year 2014
_chemical_formula_sum 'C6 H6 Ag N4 O3'
_chemical_formula_weight 290.02
_chemical_name_systematic
; 
 ? 
;
_space_group_IT_number 15
_symmetry_cell_setting monoclinic
_symmetry_space_group_name_Hall '-C 2yc'
_symmetry_space_group_name_H-M 'C 1 2/c 1'
_atom_sites_solution_hydrogens geom
_atom_sites_solution_primary direct
_atom_sites_solution_secondary difmap
_audit_creation_method SHELXL-97
_cell_angle_alpha 90.00
_cell_angle_beta 107.950(9)
_cell_angle_gamma 90.00
_cell_formula_units_Z 8
_cell_length_a 21.823(18)
_cell_length_b 14.573(12)
_cell_length_c 7.503(6)
_cell_measurement_temperature 100(2)
_cell_volume 2270(3)
_computing_structure_refinement 'SHELXL-97 (Sheldrick, 1997)'
_computing_structure_solution 'SHELXS-97 (Sheldrick, 1990)'
_diffrn_ambient_temperature 100(2)
_diffrn_measured_fraction_theta_full 0.960
_diffrn_measured_fraction_theta_max 0.960
_diffrn_measurement_device_type 'Bruker-AXS Smart APEX II'
_diffrn_measurement_method '\w scan'
_diffrn_radiation_monochromator graphite
_diffrn_radiation_source 'fine-focus sealed tube'
_diffrn_radiation_type MoK\a
_diffrn_radiation_wavelength 0.71073
_diffrn_reflns_av_R_equivalents 0.0778
_diffrn_reflns_av_sigmaI/netI 0.0580
_diffrn_reflns_limit_h_max 25
_diffrn_reflns_limit_h_min -25
_diffrn_reflns_limit_k_max 17
_diffrn_reflns_limit_k_min -17
_diffrn_reflns_limit_l_max 8
_diffrn_reflns_limit_l_min -8
_diffrn_reflns_number 9011
_diffrn_reflns_theta_full 24.90
_diffrn_reflns_theta_max 24.90
_diffrn_reflns_theta_min 1.96
_exptl_absorpt_coefficient_mu 1.765
_exptl_absorpt_correction_T_max 0.9656
_exptl_absorpt_correction_T_min 0.8573
_exptl_absorpt_correction_type multi-scan
_exptl_absorpt_process_details SADABS
_exptl_crystal_colour colorless
_exptl_crystal_density_diffrn 1.697
_exptl_crystal_density_method 'not measured'
_exptl_crystal_description needle
_exptl_crystal_F_000 1128
_exptl_crystal_size_max 0.09
_exptl_crystal_size_mid 0.02
_exptl_crystal_size_min 0.02
_platon_squeeze_details
;
;
_refine_diff_density_max 4.702
_refine_diff_density_min -1.717
_refine_diff_density_rms 0.284
_refine_ls_extinction_method none
_refine_ls_goodness_of_fit_ref 1.122
_refine_ls_hydrogen_treatment constr
_refine_ls_matrix_type full
_refine_ls_number_parameters 127
_refine_ls_number_reflns 1901
_refine_ls_number_restraints 0
_refine_ls_restrained_S_all 1.122
_refine_ls_R_factor_all 0.1111
_refine_ls_R_factor_gt 0.0999
_refine_ls_shift/su_max 0.000
_refine_ls_shift/su_mean 0.000
_refine_ls_structure_factor_coef Fsqd
_refine_ls_weighting_details 'calc w=1/[\s^2^(Fo^2^)+(0.1390P)^2^+77.6607P] where P=(Fo^2^+2Fc^2^)/3'
_refine_ls_weighting_scheme calc
_refine_ls_wR_factor_gt 0.2665
_refine_ls_wR_factor_ref 0.2726
_reflns_number_gt 1471
_reflns_number_total 1901
_reflns_threshold_expression >2sigma(I)
_cod_data_source_file ja5042226_si_002.cif
_cod_data_source_block 5
_cod_depositor_comments
;
The following automatic conversions were performed:

'_symmetry_cell_setting' value 'Monoclinic' changed to 'monoclinic'
according to
/usr/data/users/saulius/crontab/automatic-downloads/rss-feeds/ACS/lib/dictionaries/cif_core.dic
dictionary named 'cif_core.dic' version 2.4.2 from 2011-04-26.

Automatic conversion script
Id: cif_fix_values 2281 2013-09-26 08:29:07Z andrius 

 Adding full bibliography for 4122309--4122313.cif.
;
_cod_original_sg_symbol_H-M 'C 2/c'
_cod_database_code 4122311

loop_
_symmetry_equiv_pos_as_xyz
'x, y, z'
'-x, y, -z+1/2'
'x+1/2, y+1/2, z'
'-x+1/2, y+1/2, -z+1/2'
'-x, -y, -z'
'x, -y, z-1/2'
'-x+1/2, -y+1/2, -z'
'x+1/2, -y+1/2, z-1/2'

loop_
_atom_site_label
_atom_site_type_symbol
_atom_site_fract_x
_atom_site_fract_y
_atom_site_fract_z
_atom_site_U_iso_or_equiv
_atom_site_adp_type
_atom_site_occupancy
_atom_site_symmetry_multiplicity
_atom_site_calc_flag
_atom_site_refinement_flags
Ag1 Ag 0.20846(5) 1.00354(6) 0.19250(14) 0.0328(5) Uani 1 1 d .
N1 N 0.1931(6) 0.8769(7) 0.3314(13) 0.033(2) Uani 1 1 d .
O3 O 0.3562(5) 0.8173(6) 0.1164(11) 0.034(2) Uani 1 1 d .
O1 O 0.3205(5) 0.9454(6) 0.2010(13) 0.042(2) Uani 1 1 d .
N4 N 0.3118(6) 0.8778(7) 0.0858(14) 0.032(2) Uani 1 1 d .
N3 N 0.1637(5) 0.7398(7) 0.3883(13) 0.030(2) Uani 1 1 d .
O2 O 0.2622(5) 0.8724(7) -0.0396(13) 0.043(2) Uani 1 1 d .
C5 C 0.0319(7) 0.6364(9) 0.1155(18) 0.036(3) Uani 1 1 d .
H5 H 0.0521 0.6368 0.0229 0.043 Uiso 1 1 calc R
C1 C 0.1766(6) 0.7951(9) 0.2612(15) 0.032(3) Uani 1 1 d .
H1 H 0.1741 0.7777 0.1400 0.038 Uiso 1 1 calc R
C4 C 0.0685(6) 0.6374(8) 0.3024(17) 0.031(3) Uani 1 1 d .
C6 C -0.0356(7) 0.6348(9) 0.0652(16) 0.032(3) Uani 1 1 d .
H6 H -0.0593 0.6318 -0.0611 0.039 Uiso 1 1 calc R
C3 C 0.1394(7) 0.6412(8) 0.3596(18) 0.033(3) Uani 1 1 d .
H3A H 0.1544 0.6124 0.2642 0.039 Uiso 1 1 calc R
H3B H 0.1570 0.6072 0.4753 0.039 Uiso 1 1 calc R
N2 N 0.1905(5) 0.8739(7) 0.5112(14) 0.032(2) Uani 1 1 d .
C2 C 0.1723(6) 0.7919(9) 0.5445(17) 0.034(3) Uani 1 1 d .
H2 H 0.1664 0.7725 0.6561 0.041 Uiso 1 1 calc R

loop_
_atom_site_aniso_label
_atom_site_aniso_U_11
_atom_site_aniso_U_22
_atom_site_aniso_U_33
_atom_site_aniso_U_23
_atom_site_aniso_U_13
_atom_site_aniso_U_12
Ag1 0.0455(8) 0.0127(6) 0.0381(7) -0.0011(3) 0.0097(5) 0.0008(4)
N1 0.057(7) 0.028(6) 0.014(4) 0.000(4) 0.012(4) 0.000(5)
O3 0.058(6) 0.024(5) 0.023(4) -0.003(3) 0.015(4) 0.010(4)
O1 0.060(6) 0.018(5) 0.046(5) -0.010(4) 0.016(5) 0.002(4)
N4 0.053(7) 0.018(5) 0.027(5) 0.006(4) 0.014(5) 0.006(5)
N3 0.046(6) 0.021(5) 0.025(5) -0.003(4) 0.014(4) -0.001(4)
O2 0.067(7) 0.030(5) 0.028(5) 0.005(4) 0.007(5) 0.016(5)
C5 0.046(8) 0.032(7) 0.033(7) 0.000(6) 0.016(6) -0.004(6)
C1 0.049(8) 0.039(8) 0.014(5) -0.001(5) 0.019(5) -0.005(6)
C4 0.050(8) 0.010(5) 0.033(6) 0.003(5) 0.015(6) 0.003(5)
C6 0.051(8) 0.021(6) 0.022(6) -0.004(5) 0.007(5) 0.000(5)
C3 0.046(8) 0.014(6) 0.037(7) -0.001(5) 0.011(6) 0.007(5)
N2 0.052(7) 0.020(5) 0.024(5) -0.004(4) 0.012(5) -0.001(5)
C2 0.044(8) 0.031(7) 0.024(6) 0.000(5) 0.006(5) -0.001(6)

loop_
_atom_type_symbol
_atom_type_description
_atom_type_scat_dispersion_real
_atom_type_scat_dispersion_imag
_atom_type_scat_source
C C 0.0033 0.0016 'International Tables Vol C Tables 4.2.6.8 and 6.1.1.4'
H H 0.0000 0.0000 'International Tables Vol C Tables 4.2.6.8 and 6.1.1.4'
N N 0.0061 0.0033 'International Tables Vol C Tables 4.2.6.8 and 6.1.1.4'
O O 0.0106 0.0060 'International Tables Vol C Tables 4.2.6.8 and 6.1.1.4'
Ag Ag -0.8971 1.1015 'International Tables Vol C Tables 4.2.6.8 and 6.1.1.4'

loop_
_geom_angle_atom_site_label_1
_geom_angle_atom_site_label_2
_geom_angle_atom_site_label_3
_geom_angle
_geom_angle_site_symmetry_1
_geom_angle_site_symmetry_3
N1 Ag1 N2 161.6(4) . 6_575
N1 Ag1 O1 89.7(4) . .
N2 Ag1 O1 105.7(4) 6_575 .
C1 N1 N2 106.1(10) . .
C1 N1 Ag1 129.7(8) . .
N2 N1 Ag1 123.6(8) . .
N4 O1 Ag1 107.1(8) . .
O2 N4 O3 123.1(10) . .
O2 N4 O1 119.3(11) . .
O3 N4 O1 117.5(11) . .
C1 N3 C2 105.8(11) . .
C1 N3 C3 127.2(10) . .
C2 N3 C3 126.8(11) . .
C4 C5 C6 120.1(12) . .
C4 C5 H5 119.9 . .
C6 C5 H5 119.9 . .
N1 C1 N3 110.7(10) . .
N1 C1 H1 124.7 . .
N3 C1 H1 124.7 . .
C5 C4 C6 117.3(13) . 2
C5 C4 C3 121.4(12) . .
C6 C4 C3 121.2(11) 2 .
C4 C6 C5 122.4(11) 2 .
C4 C6 H6 118.8 2 .
C5 C6 H6 118.8 . .
C4 C3 N3 111.4(10) . .
C4 C3 H3A 109.4 . .
N3 C3 H3A 109.4 . .
C4 C3 H3B 109.4 . .
N3 C3 H3B 109.4 . .
H3A C3 H3B 108.0 . .
C2 N2 N1 108.9(10) . .
C2 N2 Ag1 129.0(9) . 6_576
N1 N2 Ag1 121.9(8) . 6_576
N2 C2 N3 108.4(11) . .
N2 C2 H2 125.8 . .
N3 C2 H2 125.8 . .

loop_
_geom_bond_atom_site_label_1
_geom_bond_atom_site_label_2
_geom_bond_distance
_geom_bond_site_symmetry_2
Ag1 N1 2.196(11) .
Ag1 N2 2.206(10) 6_575
Ag1 O1 2.569(10) .
N1 C1 1.307(17) .
N1 N2 1.369(14) .
O3 N4 1.279(14) .
O1 N4 1.285(14) .
N4 O2 1.197(15) .
N3 C1 1.343(16) .
N3 C2 1.359(16) .
N3 C3 1.523(16) .
C5 C4 1.384(18) .
C5 C6 1.404(19) .
C5 H5 0.9300 .
C1 H1 0.9300 .
C4 C6 1.394(18) 2
C4 C3 1.474(19) .
C6 C4 1.394(18) 2
C6 H6 0.9300 .
C3 H3A 0.9700 .
C3 H3B 0.9700 .
N2 C2 1.306(17) .
N2 Ag1 2.206(10) 6_576
C2 H2 0.9300 .

loop_
_platon_squeeze_void_nr
_platon_squeeze_void_average_x
_platon_squeeze_void_average_y
_platon_squeeze_void_average_z
_platon_squeeze_void_volume
_platon_squeeze_void_count_electrons
_platon_squeeze_void_content
1 0.000 0.000 -0.029 308 135 ' '
2 0.500 0.500 -0.008 308 135 ' '
